data_7152572
loop_
_publ_author_name
'White, Nicholas G.'
'Carvalho, S\'ilvia'
'F\'elix, V\'itor'
'Beer, Paul D.'

_publ_section_title
;
 Anion binding in aqueous media by a tetra-triazolium macrocycle.
;
_journal_issue 34
_journal_name_full 'Organic &amp; biomolecular chemistry'
_journal_page_first 6951
_journal_page_last 6959
_journal_paper_doi 10.1039/c2ob25934f
_journal_volume 10
_journal_year 2012
_chemical_compound_source synthesized
_chemical_formula_moiety 'C26 H24 N12'
_chemical_formula_sum 'C26 H24 N12'
_chemical_formula_weight 504.56
_space_group_IT_number 2
_symmetry_cell_setting triclinic
_symmetry_space_group_name_Hall '-P 1'
_symmetry_space_group_name_H-M 'P -1'
_atom_sites_solution_hydrogens geom
_atom_sites_solution_primary direct
_cell_angle_alpha 76.0194(16)
_cell_angle_beta 86.5052(15)
_cell_angle_gamma 81.839(2)
_cell_formula_units_Z 1
_cell_length_a 5.5624(2)
_cell_length_b 9.4120(3)
_cell_length_c 12.0631(5)
_cell_measurement_reflns_used 2513
_cell_measurement_temperature 150
_cell_measurement_theta_max 27
_cell_measurement_theta_min 5
_cell_volume 606.40(4)
_computing_cell_refinement 'DENZO/SCALEPACK (Otwinowski & Minor, 1997)'
_computing_data_collection 'COLLECT (Nonius, 2001).'
_computing_data_reduction 'DENZO/SCALEPACK (Otwinowski & Minor, 1997)'
_computing_publication_material 'CRYSTALS (Betteridge et al., 2003)'
_computing_structure_refinement 'CRYSTALS (Betteridge et al., 2003)'
_computing_structure_solution 'SUPERFLIP (Palatinus & Chapuis, 2007'
_diffrn_ambient_temperature 150
_diffrn_measured_fraction_theta_full 0.990
_diffrn_measured_fraction_theta_max 0.987
_diffrn_measurement_device Area
_diffrn_measurement_device_type 'Nonius KappaCCD'
_diffrn_measurement_method \w
_diffrn_radiation_monochromator graphite
_diffrn_radiation_type 'Mo K\a'
_diffrn_radiation_wavelength 0.71073
_diffrn_reflns_av_R_equivalents 0.037
_diffrn_reflns_limit_h_max 7
_diffrn_reflns_limit_h_min -7
_diffrn_reflns_limit_k_max 12
_diffrn_reflns_limit_k_min -12
_diffrn_reflns_limit_l_max 15
_diffrn_reflns_limit_l_min -15
_diffrn_reflns_number 9190
_diffrn_reflns_theta_full 26.127
_diffrn_reflns_theta_max 27.503
_diffrn_reflns_theta_min 5.156
_diffrn_standards_number 0
_exptl_absorpt_coefficient_mu 0.091
_exptl_absorpt_correction_T_max 1.00
_exptl_absorpt_correction_T_min 0.928
_exptl_absorpt_correction_type multi-scan
_exptl_absorpt_process_details 'DENZO/SCALEPACK (Otwinowski & Minor, 1997)'
_exptl_crystal_colour colourless
_exptl_crystal_density_diffrn 1.382
_exptl_crystal_density_method 'not measured'
_exptl_crystal_description prism
_exptl_crystal_F_000 264
_exptl_crystal_size_max 0.160
_exptl_crystal_size_mid 0.060
_exptl_crystal_size_min 0.050
_refine_diff_density_max 0.38
_refine_diff_density_min -0.41
_refine_ls_extinction_method None
_refine_ls_goodness_of_fit_ref 0.9471
_refine_ls_hydrogen_treatment constr
_refine_ls_matrix_type full
_refine_ls_number_parameters 172
_refine_ls_number_reflns 2158
_refine_ls_number_restraints 0
_refine_ls_R_factor_all 0.0692
_refine_ls_R_factor_gt 0.0459
_refine_ls_shift/su_max 0.0001927
_refine_ls_shift/su_mean 0.0000158
_refine_ls_structure_factor_coef Fsqd
_refine_ls_weighting_details
;
Method, part 1, Chebychev polynomial, (Watkin, 1994, Prince, 1982)
[weight] = 1.0/[A~0~*T~0~(x)+A~1~*T~1~(x) ... +A~n-1~]*T~n-1~(x)]
where A~i~ are the Chebychev coefficients listed below and x= Fcalc/Fmax
Method = Robust Weighting (Prince, 1982)
W = [weight] * [1-(deltaF/6*sigmaF)^2^]^2^
A~i~ are:
21.7 35.1 21.2 9.06 2.04
;
_refine_ls_weighting_scheme calc
_refine_ls_wR_factor_all 0.1475
_refine_ls_wR_factor_gt 0.1185
_refine_ls_wR_factor_ref 0.1475
_reflns_limit_h_max 7
_reflns_limit_h_min -7
_reflns_limit_k_max 12
_reflns_limit_k_min -11
_reflns_limit_l_max 15
_reflns_limit_l_min 0
_reflns_number_gt 1611
_reflns_number_total 2750
_reflns_threshold_expression I>2.0\s(I)
_oxford_diffrn_Wilson_B_factor 1.71
_oxford_diffrn_Wilson_scale 2.58
_oxford_refine_ls_r_factor_ref 0.0692
_oxford_refine_ls_scale 0.661(3)
_oxford_reflns_number_all 2158
_oxford_reflns_threshold_expression_ref I>-3.0\s(I)
_cod_data_source_file c2ob25934f.txt
_cod_data_source_block 2DMSOCH2CL2
_cod_original_sg_symbol_H-M 'P -1 '
_cod_database_code 7152572

loop_
_symmetry_equiv_pos_as_xyz
x,y,z
-x,-y,-z

loop_
_atom_site_label
_atom_site_type_symbol
_atom_site_fract_x
_atom_site_fract_y
_atom_site_fract_z
_atom_site_U_iso_or_equiv
_atom_site_occupancy
_atom_site_adp_type
_atom_site_refinement_flags_posn
N1 N 0.9156(3) 0.2153(2) 0.36787(16) 0.0297 1.0000 Uani .
N2 N 0.6939(3) 0.1976(2) 0.33932(15) 0.0231 1.0000 Uani .
C3 C 0.6468(4) 0.1964(2) 0.22114(17) 0.0249 1.0000 Uani .
C4 C 0.4199(4) 0.3011(2) 0.17816(18) 0.0244 1.0000 Uani .
C5 C 0.4544(4) 0.4602(2) 0.17297(19) 0.0252 1.0000 Uani .
N6 N 0.2265(3) 0.5606(2) 0.15290(15) 0.0243 1.0000 Uani .
N7 N 0.1614(3) 0.6317(2) 0.04622(15) 0.0282 1.0000 Uani .
N8 N -0.0486(3) 0.7137(2) 0.05481(15) 0.0283 1.0000 Uani .
C9 C -0.1165(4) 0.6945(2) 0.16770(17) 0.0225 1.0000 Uani .
C10 C 0.0586(4) 0.5954(2) 0.23026(18) 0.0244 1.0000 Uani .
C11 C -0.3421(4) 0.7733(2) 0.20521(17) 0.0222 1.0000 Uani .
C12 C -0.3970(4) 0.7622(2) 0.32161(18) 0.0233 1.0000 Uani .
C13 C -0.6178(4) 0.8305(2) 0.35701(17) 0.0223 1.0000 Uani .
C14 C -0.7819(4) 0.9143(2) 0.27523(19) 0.0257 1.0000 Uani .
C15 C -0.7255(4) 0.9288(2) 0.16000(18) 0.0254 1.0000 Uani .
C16 C -0.5085(4) 0.8579(2) 0.12456(18) 0.0237 1.0000 Uani .
C17 C -0.6813(4) 0.8147(2) 0.47931(18) 0.0237 1.0000 Uani .
C18 C -0.5430(4) 0.8209(2) 0.56806(18) 0.0243 1.0000 Uani .
N19 N -0.9094(3) 0.7930(2) 0.52140(16) 0.0314 1.0000 Uani .
H32 H 0.7897 0.2245 0.1755 0.0266 1.0000 Uiso R
H31 H 0.6297 0.0959 0.2192 0.0275 1.0000 Uiso R
H41 H 0.2852 0.2732 0.2326 0.0287 1.0000 Uiso R
H42 H 0.3824 0.2902 0.1018 0.0285 1.0000 Uiso R
H52 H 0.5180 0.4692 0.2460 0.0290 1.0000 Uiso R
H51 H 0.5694 0.4912 0.1088 0.0299 1.0000 Uiso R
H101 H 0.0658 0.5588 0.3113 0.0297 1.0000 Uiso R
H121 H -0.2828 0.7068 0.3790 0.0262 1.0000 Uiso R
H141 H -0.9334 0.9607 0.2975 0.0292 1.0000 Uiso R
H151 H -0.8395 0.9888 0.1049 0.0304 1.0000 Uiso R
H161 H -0.4749 0.8638 0.0458 0.0270 1.0000 Uiso R
H181 H -0.3791 0.8352 0.5678 0.0279 1.0000 Uiso R

loop_
_atom_site_aniso_label
_atom_site_aniso_U_11
_atom_site_aniso_U_22
_atom_site_aniso_U_33
_atom_site_aniso_U_23
_atom_site_aniso_U_13
_atom_site_aniso_U_12
N1 0.0224(9) 0.0419(12) 0.0260(10) -0.0099(8) 0.0015(7) -0.0057(8)
N2 0.0193(9) 0.0248(9) 0.0240(9) -0.0048(7) -0.0005(7) -0.0007(7)
C3 0.0259(11) 0.0258(11) 0.0221(11) -0.0062(9) 0.0003(8) 0.0001(9)
C4 0.0236(11) 0.0287(12) 0.0215(11) -0.0077(9) 0.0001(8) -0.0024(9)
C5 0.0204(11) 0.0267(12) 0.0280(12) -0.0074(9) 0.0005(8) -0.0005(9)
N6 0.0236(9) 0.0243(10) 0.0238(10) -0.0051(7) 0.0000(7) -0.0003(7)
N7 0.0286(10) 0.0334(11) 0.0211(10) -0.0071(8) -0.0004(7) 0.0017(8)
N8 0.0290(10) 0.0329(11) 0.0221(10) -0.0081(8) 0.0003(7) 0.0013(8)
C9 0.0235(11) 0.0241(11) 0.0200(11) -0.0057(8) -0.0001(8) -0.0033(8)
C10 0.0257(11) 0.0257(11) 0.0208(11) -0.0058(8) 0.0023(8) -0.0006(9)
C11 0.0240(11) 0.0192(11) 0.0237(11) -0.0051(8) -0.0015(8) -0.0037(8)
C12 0.0226(11) 0.0244(11) 0.0227(11) -0.0058(8) -0.0029(8) -0.0011(9)
C13 0.0216(10) 0.0237(11) 0.0223(11) -0.0066(8) -0.0015(8) -0.0027(8)
C14 0.0231(11) 0.0241(11) 0.0302(12) -0.0088(9) -0.0017(9) 0.0004(9)
C15 0.0265(11) 0.0238(11) 0.0240(11) -0.0026(9) -0.0067(9) 0.0003(9)
C16 0.0284(11) 0.0221(11) 0.0201(10) -0.0043(8) 0.0000(8) -0.0037(9)
C17 0.0186(10) 0.0250(12) 0.0272(11) -0.0074(9) 0.0002(8) -0.0006(8)
C18 0.0201(11) 0.0288(12) 0.0234(11) -0.0058(9) 0.0027(8) -0.0031(9)
N19 0.0240(10) 0.0459(12) 0.0255(10) -0.0108(9) 0.0015(8) -0.0053(8)

loop_
_atom_type_symbol
_atom_type_scat_dispersion_real
_atom_type_scat_dispersion_imag
_atom_type_scat_Cromer_Mann_a1
_atom_type_scat_Cromer_Mann_b1
_atom_type_scat_Cromer_Mann_a2
_atom_type_scat_Cromer_Mann_b2
_atom_type_scat_Cromer_Mann_a3
_atom_type_scat_Cromer_Mann_b3
_atom_type_scat_Cromer_Mann_a4
_atom_type_scat_Cromer_Mann_b4
_atom_type_scat_Cromer_Mann_c
_atom_type_scat_source
C 0.0033 0.0016 2.3100 20.8439 1.0200 10.2075 1.5886 0.5687 0.8650 51.6512 0.2156 'International Tables Vol C 4.2.6.8 and 6.1.1.4'
H 0.0000 0.0000 0.4930 10.5109 0.3229 26.1257 0.1402 3.1424 0.0408 57.7998 0.0030 'International Tables Vol C 4.2.6.8 and 6.1.1.4'
N 0.0061 0.0033 12.2126 0.0057 3.1322 9.8933 2.0125 28.9975 1.1663 0.5826 -11.5290 'International Tables Vol C 4.2.6.8 and 6.1.1.4'

loop_
_geom_angle_atom_site_label_1
_geom_angle_site_symmetry_1
_geom_angle_atom_site_label_2
_geom_angle_atom_site_label_3
_geom_angle_site_symmetry_3
_geom_angle
_geom_angle_publ_flag
N19 2_566 N1 N2 . 107.67(16) yes
C18 2_566 N2 N1 . 110.46(17) yes
C18 2_566 N2 C3 . 129.20(18) yes
N1 . N2 C3 . 120.32(17) yes
N2 . C3 C4 . 111.11(17) yes
N2 . C3 H32 . 106.9 no
C4 . C3 H32 . 111.5 no
N2 . C3 H31 . 108.0 no
C4 . C3 H31 . 110.9 no
H32 . C3 H31 . 108.3 no
C3 . C4 C5 . 110.78(17) yes
C3 . C4 H41 . 107.5 no
C5 . C4 H41 . 109.1 no
C3 . C4 H42 . 109.4 no
C5 . C4 H42 . 110.4 no
H41 . C4 H42 . 109.5 no
C4 . C5 N6 . 112.26(17) yes
C4 . C5 H52 . 111.0 no
N6 . C5 H52 . 107.0 no
C4 . C5 H51 . 107.6 no
N6 . C5 H51 . 108.4 no
H52 . C5 H51 . 110.5 no
C5 . N6 N7 . 120.72(17) yes
C5 . N6 C10 . 128.27(18) yes
N7 . N6 C10 . 111.01(17) yes
N6 . N7 N8 . 107.11(16) yes
N7 . N8 C9 . 108.82(17) yes
N8 . C9 C10 . 107.94(18) yes
N8 . C9 C11 . 121.80(18) yes
C10 . C9 C11 . 130.25(18) yes
C9 . C10 N6 . 105.11(18) yes
C9 . C10 H101 . 128.8 no
N6 . C10 H101 . 126.0 no
C9 . C11 C12 . 120.74(18) yes
C9 . C11 C16 . 120.15(18) yes
C12 . C11 C16 . 119.09(19) yes
C11 . C12 C13 . 120.48(19) yes
C11 . C12 H121 . 120.7 no
C13 . C12 H121 . 118.8 no
C12 . C13 C14 . 119.58(19) yes
C12 . C13 C17 . 120.90(18) yes
C14 . C13 C17 . 119.52(19) yes
C13 . C14 C15 . 120.1(2) yes
C13 . C14 H141 . 120.9 no
C15 . C14 H141 . 119.0 no
C14 . C15 C16 . 120.42(19) yes
C14 . C15 H151 . 118.9 no
C16 . C15 H151 . 120.7 no
C11 . C16 C15 . 120.26(19) yes
C11 . C16 H161 . 119.6 no
C15 . C16 H161 . 120.1 no
C13 . C17 C18 . 130.34(19) yes
C13 . C17 N19 . 121.52(18) yes
C18 . C17 N19 . 108.13(18) yes
C17 . C18 N2 2_566 105.12(18) yes
C17 . C18 H181 . 129.6 no
N2 2_566 C18 H181 . 125.3 no
C17 . N19 N1 2_566 108.62(17) yes

loop_
_geom_bond_atom_site_label_1
_geom_bond_atom_site_label_2
_geom_bond_site_symmetry_2
_geom_bond_distance
_geom_bond_publ_flag
N1 N19 2_566 1.318(3) yes
N1 N2 . 1.343(2) yes
N2 C18 2_566 1.348(3) yes
N2 C3 . 1.468(3) yes
C3 C4 . 1.521(3) yes
C3 H32 . 0.970 no
C3 H31 . 0.970 no
C4 C5 . 1.522(3) yes
C4 H41 . 0.987 no
C4 H42 . 0.989 no
C5 N6 . 1.465(3) yes
C5 H52 . 0.996 no
C5 H51 . 0.989 no
N6 N7 . 1.344(3) yes
N6 C10 . 1.344(3) yes
N7 N8 . 1.319(3) yes
N8 C9 . 1.367(3) yes
C9 C10 . 1.371(3) yes
C9 C11 . 1.469(3) yes
C10 H101 . 0.956 no
C11 C12 . 1.401(3) yes
C11 C16 . 1.401(3) yes
C12 C13 . 1.396(3) yes
C12 H121 . 0.969 no
C13 C14 . 1.399(3) yes
C13 C17 . 1.473(3) yes
C14 C15 . 1.384(3) yes
C14 H141 . 0.948 no
C15 C16 . 1.390(3) yes
C15 H151 . 0.965 no
C16 H161 . 0.946 no
C17 C18 . 1.373(3) yes
C17 N19 . 1.362(3) yes
C18 H181 . 0.940 no

loop_
_geom_hbond_atom_site_label_D
_geom_hbond_atom_site_label_H
_geom_hbond_atom_site_label_A
_geom_hbond_site_symmetry_A
_geom_hbond_angle_DHA
_geom_hbond_distance_DH
_geom_hbond_distance_HA
_geom_hbond_distance_DA
_geom_hbond_publ_flag
C4 H41 N1 1_455 176 0.99 2.58 3.567(3) yes
